data_4512232
loop_
_publ_author_name
'Khullar, Sadhika'
'Mandal, Sanjay K.'

_publ_section_title
;
 Effect of Spacer Atoms in the Dicarboxylate Linkers on the Formation of
 Coordination Architectures---Molecular Rectangles vs 1D Coordination
 Polymers: Synthesis, Crystal Structures, Vapor/Gas Adsorption Studies,
 and Magnetic Properties
;
_journal_issue 12
_journal_name_full 'Crystal Growth &amp; Design'
_journal_page_first 6433
_journal_paper_doi 10.1021/cg501284y
_journal_volume 14
_journal_year 2014
_chemical_formula_moiety 'C64 H80 Cu4 N12 O12 S2, 4(Cl O4), 4(H2 O)'
_chemical_formula_sum 'C64 H88 Cl4 Cu4 N12 O32 S2'
_chemical_formula_weight 1997.54
_space_group_crystal_system orthorhombic
_space_group_IT_number 61
_space_group_name_Hall '-P 2ac 2ab'
_space_group_name_H-M_alt 'P b c a'
_symmetry_space_group_name_Hall '-P 2ac 2ab'
_symmetry_space_group_name_H-M 'P b c a'
_atom_sites_solution_hydrogens mixed
_atom_sites_solution_primary direct
_atom_sites_solution_secondary difmap
_cell_angle_alpha 90
_cell_angle_beta 90
_cell_angle_gamma 90
_cell_formula_units_Z 4
_cell_length_a 15.6239(16)
_cell_length_b 20.840(2)
_cell_length_c 24.643(3)
_cell_measurement_reflns_used 5029
_cell_measurement_temperature 150.(2)
_cell_measurement_theta_max 19.4719
_cell_measurement_theta_min 2.3209
_cell_volume 8023.8(15)
_computing_cell_refinement 'SAINT V7.68A (Bruker AXS, 2009)'
_computing_data_collection 'APEX2 (Bruker)'
_computing_data_reduction 'SAINT V7.68A (Bruker AXS, 2009)'
_computing_molecular_graphics 'SHELXTL (Bruker AXS)'
_computing_publication_material 'SHELXTL (Bruker AXS)'
_computing_structure_refinement 'SHELXL-97 (Sheldrick, 2008)'
_computing_structure_solution 'SHELXS-97 (Sheldrick, 2008)'
_diffrn_ambient_temperature 150.(2)
_diffrn_detector_area_resol_mean 8.3333
_diffrn_measured_fraction_theta_full 0.989
_diffrn_measured_fraction_theta_max 0.989
_diffrn_measurement_device_type 'Bruker Kappa APEX II'
_diffrn_measurement_method 'phi and omega scans'
_diffrn_radiation_monochromator graphite
_diffrn_radiation_type 'Mo K\a'
_diffrn_radiation_wavelength 0.71073
_diffrn_reflns_av_R_equivalents 0.0943
_diffrn_reflns_av_sigmaI/netI 0.0730
_diffrn_reflns_limit_h_max 18
_diffrn_reflns_limit_h_min -15
_diffrn_reflns_limit_k_max 24
_diffrn_reflns_limit_k_min -24
_diffrn_reflns_limit_l_max 25
_diffrn_reflns_limit_l_min -29
_diffrn_reflns_number 49533
_diffrn_reflns_theta_full 25.12
_diffrn_reflns_theta_max 25.12
_diffrn_reflns_theta_min 1.65
_diffrn_source 'sealed tube'
_diffrn_source_type 'fine focus'
_exptl_absorpt_coefficient_mu 1.324
_exptl_absorpt_correction_T_max 0.7462
_exptl_absorpt_correction_T_min 0.6525
_exptl_absorpt_correction_type multi-scan
_exptl_absorpt_process_details 'SADABS V2012/1 (Bruker AXS Inc.)'
_exptl_crystal_colour blue
_exptl_crystal_density_diffrn 1.654
_exptl_crystal_density_method 'not measured'
_exptl_crystal_description block
_exptl_crystal_F_000 4112
_exptl_crystal_size_max 0.25
_exptl_crystal_size_mid 0.20
_exptl_crystal_size_min 0.18
_refine_diff_density_max 2.018
_refine_diff_density_min -0.889
_refine_ls_extinction_method none
_refine_ls_goodness_of_fit_ref 1.103
_refine_ls_hydrogen_treatment constr
_refine_ls_matrix_type full
_refine_ls_number_parameters 526
_refine_ls_number_reflns 7079
_refine_ls_number_restraints 0
_refine_ls_restrained_S_all 1.103
_refine_ls_R_factor_all 0.1514
_refine_ls_R_factor_gt 0.0971
_refine_ls_shift/su_max 0.049
_refine_ls_shift/su_mean 0.003
_refine_ls_structure_factor_coef Fsqd
_refine_ls_weighting_details
;
w=1/[\s^2^(Fo^2^)+(0.1085P)^2^+72.9691P]
where P=(Fo^2^+2Fc^2^)/3
;
_refine_ls_weighting_scheme calc
_refine_ls_wR_factor_gt 0.2443
_refine_ls_wR_factor_ref 0.2725
_reflns_number_gt 4471
_reflns_number_total 7079
_reflns_threshold_expression 'I > 2\s(I)'
_cod_data_source_file cg501284y_si_002.cif
_cod_data_source_block 3
_cod_depositor_comments 'Adding full bibliography for 4512230--4512232.cif.'
_cod_database_code 4512232

loop_
_space_group_symop_operation_xyz
'x, y, z'
'-x+1/2, -y, z+1/2'
'-x, y+1/2, -z+1/2'
'x+1/2, -y+1/2, -z'
'-x, -y, -z'
'x-1/2, y, -z-1/2'
'x, -y-1/2, z-1/2'
'-x-1/2, y-1/2, z'

loop_
_atom_site_type_symbol
_atom_site_label
_atom_site_fract_x
_atom_site_fract_y
_atom_site_fract_z
_atom_site_U_iso_or_equiv
_atom_site_adp_type
_atom_site_calc_flag
_atom_site_refinement_flags_adp
_atom_site_refinement_flags_occupancy
_atom_site_refinement_flags_posn
_atom_site_occupancy
Cu Cu1 -0.01886(8) 0.49696(5) 0.31932(5) 0.0316(3) Uani d . . . 1
Cu Cu2 0.04355(8) 0.69709(5) 0.04786(5) 0.0326(3) Uani d . . . 1
Cl Cl1 0.73827(16) 0.22803(12) 0.74244(11) 0.0404(6) Uani d . . . 1
Cl Cl2 0.3438(2) 0.54879(17) 0.99025(15) 0.0707(10) Uani d . . . 1
S S1 0.0233(2) 0.63768(13) -0.14091(11) 0.0459(7) Uani d . . . 1
O O1 -0.0316(7) 0.4794(4) 0.4097(3) 0.071(3) Uani d . . . 1
H H1A -0.0682 0.5052 0.423 0.107 Uiso d U . R 1
H H1B 0.0166 0.4855 0.4248 0.107 Uiso d U . R 1
O O2 0.0839(4) 0.6006(3) 0.0676(3) 0.0413(17) Uani d . . . 1
H H2A 0.1106 0.5844 0.0407 0.062 Uiso d U . R 1
H H2B 0.04 0.5778 0.0746 0.062 Uiso d U . R 1
O O3 0.0604(5) 0.6760(3) -0.0321(3) 0.0451(19) Uani d . . . 1
O O4 0.0294(5) 0.7797(4) -0.0405(3) 0.054(2) Uani d . . . 1
O O5 0.0218(4) 0.5919(3) -0.2951(3) 0.0363(16) Uani d . . . 1
O O6 0.0081(4) 0.5376(3) -0.2176(3) 0.0390(17) Uani d . . . 1
O O7 0.7749(12) 0.2555(9) 0.6975(8) 0.120(6) Uiso d . P . 0.75
O O8 0.6743(13) 0.1976(9) 0.7196(8) 0.187(7) Uiso d . . . 1
O O8A 0.664(3) 0.253(2) 0.7735(19) 0.093(14) Uiso d . P . 0.25
O O9 0.7964(10) 0.1872(7) 0.7700(6) 0.091(4) Uiso d . P . 0.75
O O9A 0.749(3) 0.158(2) 0.7663(19) 0.096(14) Uiso d . P . 0.25
O O10 0.7128(16) 0.2763(11) 0.7754(9) 0.151(8) Uiso d . P . 0.75
O O10A 0.809(2) 0.2691(17) 0.7265(16) 0.064(10) Uiso d . P . 0.25
O O11 0.2917(7) 0.5838(6) 0.9548(4) 0.102(4) Uani d . . . 1
O O12 0.3779(9) 0.4934(5) 0.9631(5) 0.117(4) Uani d . . . 1
O O13 0.3027(8) 0.5298(6) 1.0359(5) 0.111(4) Uani d . . . 1
O O14 0.4155(9) 0.5908(6) 1.0043(6) 0.136(5) Uani d . . . 1
O O15 0.1106(6) 0.5498(4) 0.9612(3) 0.063(2) Uani d . . . 1
O O16 0.5260(5) 0.4776(3) 0.6183(3) 0.0482(19) Uani d . . . 1
N N1 -0.0147(5) 0.5934(4) 0.3149(3) 0.0332(19) Uani d . . . 1
N N2 -0.1427(6) 0.5122(4) 0.3183(3) 0.038(2) Uani d . . . 1
N N3 0.1076(5) 0.5048(4) 0.3242(3) 0.0342(19) Uani d . . . 1
N N4 0.0085(7) 0.7656(5) 0.1013(4) 0.060(3) Uani d . . . 1
N N5 0.1604(6) 0.7327(4) 0.0603(3) 0.042(2) Uani d . . . 1
N N6 -0.0814(6) 0.6778(4) 0.0477(4) 0.046(2) Uani d . . . 1
C C1 -0.0937(7) 0.6167(5) 0.3409(5) 0.049(3) Uani d . . . 1
H H1C -0.108 0.659 0.327 0.059 Uiso calc U . R 1
H H1D -0.0854 0.62 0.3798 0.059 Uiso calc U . R 1
C C2 -0.1648(7) 0.5710(6) 0.3289(4) 0.042(3) Uani d . . . 1
C C3 -0.2518(8) 0.5899(8) 0.3317(5) 0.065(4) Uani d . . . 1
H H3 -0.2671 0.6323 0.3381 0.078 Uiso calc U . R 1
C C4 -0.3122(9) 0.5431(9) 0.3245(5) 0.068(4) Uani d . . . 1
H H4 -0.37 0.5539 0.3254 0.082 Uiso calc U . R 1
C C5 -0.2892(8) 0.4829(8) 0.3161(5) 0.068(4) Uani d . . . 1
H H5 -0.3305 0.4509 0.3138 0.082 Uiso calc U . R 1
C C6 -0.2039(7) 0.4678(6) 0.3109(4) 0.049(3) Uani d . . . 1
H H6 -0.1883 0.426 0.302 0.058 Uiso calc U . R 1
C C7 0.0656(7) 0.6119(5) 0.3409(5) 0.042(3) Uani d . . . 1
H H7A 0.0571 0.6151 0.3798 0.05 Uiso calc U . R 1
H H7B 0.0831 0.6537 0.3277 0.05 Uiso calc U . R 1
C C8 0.1353(7) 0.5635(5) 0.3292(4) 0.039(3) Uani d . . . 1
C C9 0.2210(7) 0.5785(6) 0.3291(4) 0.050(3) Uani d . . . 1
H H9 0.2393 0.6209 0.3311 0.06 Uiso calc U . R 1
C C10 0.2793(7) 0.5288(7) 0.3259(5) 0.053(3) Uani d . . . 1
H H10 0.3376 0.5375 0.326 0.063 Uiso calc U . R 1
C C11 0.2515(8) 0.4676(7) 0.3225(5) 0.059(3) Uani d . . . 1
H H11 0.2902 0.4337 0.3213 0.07 Uiso calc U . R 1
C C12 0.1648(7) 0.4564(5) 0.3209(4) 0.045(3) Uani d . . . 1
H H12 0.1451 0.4145 0.3176 0.053 Uiso calc U . R 1
C C13 -0.0167(7) 0.6079(5) 0.2548(4) 0.039(2) Uani d . . . 1
H H13A 0.0246 0.5804 0.2369 0.047 Uiso calc U . R 1
H H13B -0.0729 0.5965 0.241 0.047 Uiso calc U . R 1
C C14 0.0014(8) 0.6752(5) 0.2390(4) 0.047(3) Uani d . . . 1
H H14A 0.0611 0.685 0.246 0.057 Uiso calc U . R 1
H H14B -0.0334 0.7041 0.2606 0.057 Uiso calc U . R 1
C C15 -0.0186(8) 0.6857(5) 0.1775(4) 0.045(3) Uani d . . . 1
H H15A 0.005 0.6507 0.1563 0.055 Uiso calc U . R 1
H H15B -0.0801 0.6867 0.1718 0.055 Uiso calc U . R 1
C C16 0.0211(9) 0.7493(5) 0.1596(5) 0.055(3) Uani d . . . 1
H H16A -0.003 0.7834 0.1815 0.065 Uiso calc U . R 1
H H16B 0.0821 0.7478 0.167 0.065 Uiso calc U . R 1
C C17 0.0714(10) 0.8188(5) 0.0873(5) 0.069(4) Uani d . . . 1
H H17A 0.0542 0.8394 0.0537 0.082 Uiso calc U . R 1
H H17B 0.0715 0.8508 0.1158 0.082 Uiso calc U . R 1
C C18 0.1581(8) 0.7916(5) 0.0811(4) 0.049(3) Uani d . . . 1
C C19 0.2358(10) 0.8236(6) 0.0940(5) 0.065(4) Uani d . . . 1
H H19 0.2363 0.8645 0.1091 0.078 Uiso calc U . R 1
C C20 0.3096(10) 0.7910(7) 0.0831(5) 0.069(4) Uani d . . . 1
H H20 0.3613 0.8109 0.0914 0.082 Uiso calc U . R 1
C C21 0.3120(9) 0.7318(7) 0.0612(5) 0.061(4) Uani d . . . 1
H H21 0.3639 0.7115 0.0543 0.073 Uiso calc U . R 1
C C22 0.2352(7) 0.7024(6) 0.0493(5) 0.048(3) Uani d . . . 1
H H22 0.2347 0.6617 0.0338 0.058 Uiso calc U . R 1
C C23 -0.0816(9) 0.7822(7) 0.0898(5) 0.067(4) Uani d . . . 1
H H23A -0.0839 0.8155 0.0624 0.081 Uiso calc U . R 1
H H23B -0.1085 0.7985 0.1225 0.081 Uiso calc U . R 1
C C24 -0.1289(9) 0.7241(8) 0.0702(5) 0.065(4) Uani d . . . 1
C C25 -0.2173(11) 0.7156(11) 0.0700(6) 0.101(7) Uani d . . . 1
H H25 -0.2515 0.7481 0.0841 0.121 Uiso calc U . R 1
C C26 -0.2556(12) 0.6630(14) 0.0506(9) 0.123(10) Uani d . . . 1
H H26 -0.3147 0.6581 0.0527 0.148 Uiso calc U . R 1
C C27 -0.2058(10) 0.6170(8) 0.0278(6) 0.073(4) Uani d . . . 1
H H27 -0.2304 0.5804 0.0128 0.088 Uiso calc U . R 1
C C28 -0.1174(8) 0.6253(6) 0.0273(5) 0.054(3) Uani d . . . 1
H H28 -0.0829 0.5936 0.0123 0.065 Uiso calc U . R 1
C C29 0.0431(7) 0.7262(5) -0.0596(4) 0.040(3) Uani d . . . 1
C C30 0.0430(8) 0.7192(5) -0.1210(4) 0.045(3) Uani d . . . 1
H H30A 0.0978 0.733 -0.1353 0.054 Uiso calc U . R 1
H H30B -0.0009 0.7467 -0.1363 0.054 Uiso calc U . R 1
C C31 0.0177(7) 0.6517(5) -0.2135(4) 0.041(3) Uani d . . . 1
H H31A -0.0332 0.6764 -0.222 0.049 Uiso calc U . R 1
H H31B 0.0672 0.6763 -0.2251 0.049 Uiso calc U . R 1
C C32 0.0153(6) 0.5893(4) -0.2432(4) 0.032(2) Uani d . . . 1

loop_
_atom_site_aniso_label
_atom_site_aniso_U_11
_atom_site_aniso_U_22
_atom_site_aniso_U_33
_atom_site_aniso_U_12
_atom_site_aniso_U_13
_atom_site_aniso_U_23
Cu1 0.0355(7) 0.0357(6) 0.0236(6) 0.0033(5) -0.0015(5) 0.0015(5)
Cu2 0.0383(7) 0.0348(6) 0.0246(6) 0.0042(5) 0.0017(5) 0.0013(5)
Cl1 0.0322(14) 0.0371(13) 0.0520(17) 0.0042(10) -0.0003(12) -0.0061(12)
Cl2 0.074(2) 0.071(2) 0.066(2) 0.0149(18) -0.0147(19) -0.0160(18)
S1 0.070(2) 0.0365(14) 0.0311(15) -0.0011(13) 0.0021(14) 0.0015(11)
O1 0.123(8) 0.068(6) 0.024(4) 0.021(5) 0.000(5) 0.001(4)
O2 0.041(4) 0.036(4) 0.047(5) 0.004(3) 0.009(3) 0.002(3)
O3 0.077(6) 0.039(4) 0.020(4) 0.010(4) -0.003(3) 0.010(3)
O4 0.074(6) 0.045(4) 0.043(5) 0.009(4) 0.000(4) -0.005(4)
O5 0.048(4) 0.043(4) 0.019(4) -0.003(3) 0.000(3) -0.001(3)
O6 0.050(5) 0.042(4) 0.025(4) -0.003(3) -0.001(3) 0.001(3)
O11 0.074(7) 0.162(11) 0.070(7) 0.017(7) -0.024(6) 0.030(7)
O12 0.135(11) 0.082(7) 0.133(11) 0.015(7) 0.043(9) -0.036(7)
O13 0.124(10) 0.139(10) 0.070(8) -0.025(8) 0.010(7) 0.025(7)
O14 0.134(11) 0.110(9) 0.165(13) -0.048(9) -0.071(10) 0.032(9)
O15 0.074(6) 0.064(5) 0.049(5) 0.010(4) 0.003(4) -0.002(4)
O16 0.054(5) 0.048(4) 0.042(5) -0.007(4) -0.002(4) -0.009(4)
N1 0.036(5) 0.039(4) 0.025(4) 0.007(4) -0.004(4) 0.004(4)
N2 0.047(6) 0.039(5) 0.028(5) -0.001(4) 0.010(4) 0.000(4)
N3 0.031(5) 0.037(5) 0.035(5) 0.007(4) -0.009(4) -0.006(4)
N4 0.097(9) 0.054(6) 0.028(5) 0.012(6) 0.007(5) -0.002(5)
N5 0.056(6) 0.045(5) 0.024(5) -0.013(4) 0.010(4) 0.005(4)
N6 0.044(5) 0.061(6) 0.033(5) 0.011(5) 0.000(4) 0.020(5)
C1 0.065(8) 0.049(6) 0.033(6) 0.020(6) -0.001(6) -0.013(5)
C2 0.039(7) 0.068(8) 0.019(6) 0.004(5) 0.001(5) -0.001(5)
C3 0.055(9) 0.104(11) 0.035(7) 0.037(8) 0.008(6) 0.001(7)
C4 0.042(8) 0.124(14) 0.039(8) 0.005(9) -0.002(6) 0.009(8)
C5 0.041(8) 0.115(13) 0.049(8) -0.010(8) -0.001(6) 0.004(8)
C6 0.041(7) 0.065(7) 0.039(7) -0.002(6) 0.007(5) 0.005(6)
C7 0.050(7) 0.031(5) 0.044(7) 0.001(5) -0.018(5) -0.005(5)
C8 0.045(7) 0.048(6) 0.023(6) 0.003(5) -0.020(5) -0.010(5)
C9 0.054(8) 0.064(7) 0.032(7) -0.007(6) -0.012(5) -0.010(5)
C10 0.031(7) 0.082(9) 0.045(8) 0.011(6) -0.008(5) -0.003(6)
C11 0.044(8) 0.079(9) 0.053(8) 0.027(7) -0.009(6) 0.012(7)
C12 0.042(7) 0.048(6) 0.044(7) 0.009(5) -0.009(5) 0.005(5)
C13 0.055(7) 0.034(5) 0.029(6) 0.006(5) 0.002(5) 0.000(5)
C14 0.068(8) 0.039(6) 0.035(6) 0.002(5) 0.002(6) -0.002(5)
C15 0.063(7) 0.047(6) 0.026(6) -0.002(5) -0.001(5) 0.008(5)
C16 0.084(9) 0.044(6) 0.036(6) 0.002(6) 0.002(6) 0.002(5)
C17 0.134(13) 0.021(5) 0.050(8) 0.000(7) 0.035(8) 0.000(5)
C18 0.074(9) 0.047(7) 0.026(6) -0.004(6) 0.012(6) 0.000(5)
C19 0.106(12) 0.055(7) 0.034(7) -0.015(8) 0.006(7) -0.011(6)
C20 0.079(11) 0.086(11) 0.041(8) -0.024(8) 0.003(7) 0.018(7)
C21 0.058(9) 0.089(10) 0.036(7) -0.004(7) 0.005(6) 0.020(7)
C22 0.040(7) 0.058(7) 0.046(7) -0.004(6) -0.006(5) 0.014(6)
C23 0.091(10) 0.078(9) 0.032(7) 0.056(8) 0.015(7) 0.013(7)
C24 0.062(9) 0.109(12) 0.023(6) 0.039(8) 0.008(6) 0.019(7)
C25 0.064(12) 0.18(2) 0.060(11) 0.055(12) 0.025(9) 0.080(12)
C26 0.046(11) 0.23(3) 0.098(16) -0.010(14) -0.004(10) 0.125(18)
C27 0.053(10) 0.104(12) 0.064(10) -0.018(8) -0.016(7) 0.045(9)
C28 0.054(8) 0.063(8) 0.046(7) -0.018(6) -0.018(6) 0.022(6)
C29 0.037(6) 0.048(6) 0.034(6) -0.004(5) -0.002(5) -0.002(5)
C30 0.070(8) 0.034(5) 0.030(6) -0.002(5) 0.005(6) 0.005(5)
C31 0.047(7) 0.048(6) 0.027(6) -0.004(5) 0.002(5) 0.000(5)
C32 0.030(5) 0.037(5) 0.031(6) -0.004(4) -0.003(4) 0.006(4)

loop_
_atom_type_symbol
_atom_type_description
_atom_type_scat_dispersion_real
_atom_type_scat_dispersion_imag
_atom_type_scat_source
C C 0.0033 0.0016 'International Tables Vol C Tables 4.2.6.8 and 6.1.1.4'
H H 0.0000 0.0000 'International Tables Vol C Tables 4.2.6.8 and 6.1.1.4'
N N 0.0061 0.0033 'International Tables Vol C Tables 4.2.6.8 and 6.1.1.4'
O O 0.0106 0.0060 'International Tables Vol C Tables 4.2.6.8 and 6.1.1.4'
S S 0.1246 0.1234 'International Tables Vol C Tables 4.2.6.8 and 6.1.1.4'
Cl Cl 0.1484 0.1585 'International Tables Vol C Tables 4.2.6.8 and 6.1.1.4'
Cu Cu 0.3201 1.2651 'International Tables Vol C Tables 4.2.6.8 and 6.1.1.4'

loop_
_geom_angle_atom_site_label_1
_geom_angle_atom_site_label_2
_geom_angle_atom_site_label_3
_geom_angle_site_symmetry_1
_geom_angle_site_symmetry_3
_geom_angle
O5 Cu1 N2 5_565 . 97.3(3)
O5 Cu1 N3 5_565 . 96.9(3)
N2 Cu1 N3 . . 165.6(3)
O5 Cu1 N1 5_565 . 159.1(3)
N2 Cu1 N1 . . 82.5(3)
N3 Cu1 N1 . . 83.6(3)
O5 Cu1 O1 5_565 . 98.4(3)
N2 Cu1 O1 . . 87.2(4)
N3 Cu1 O1 . . 92.3(4)
N1 Cu1 O1 . . 102.5(3)
N6 Cu2 N5 . . 166.4(4)
N6 Cu2 N4 . . 83.0(4)
N5 Cu2 N4 . . 83.4(4)
N6 Cu2 O3 . . 94.7(4)
N5 Cu2 O3 . . 96.3(3)
N4 Cu2 O3 . . 145.0(3)
N6 Cu2 O2 . . 95.6(3)
N5 Cu2 O2 . . 92.5(3)
N4 Cu2 O2 . . 126.2(3)
O3 Cu2 O2 . . 88.8(3)
O8 Cl1 O10 . . 113.1(14)
O8 Cl1 O7 . . 100.1(12)
O10 Cl1 O7 . . 107.2(13)
O8 Cl1 O9 . . 113.8(11)
O10 Cl1 O9 . . 110.3(12)
O7 Cl1 O9 . . 111.7(10)
O8 Cl1 O10A . . 138.5(18)
O10 Cl1 O10A . . 86.9(18)
O7 Cl1 O10A . . 38.4(15)
O9 Cl1 O10A . . 89.9(16)
O8 Cl1 O8A . . 78.(2)
O10 Cl1 O8A . . 37.0(18)
O7 Cl1 O8A . . 127.(2)
O9 Cl1 O8A . . 117.6(19)
O10A Cl1 O8A . . 122.(2)
O8 Cl1 O9A . . 78.0(19)
O10 Cl1 O9A . . 119.6(19)
O7 Cl1 O9A . . 129.9(19)
O9 Cl1 O9A . . 37.1(17)
O10A Cl1 O9A . . 125.(2)
O8A Cl1 O9A . . 102.(3)
O13 Cl2 O11 . . 113.2(8)
O13 Cl2 O12 . . 109.2(8)
O11 Cl2 O12 . . 110.1(8)
O13 Cl2 O14 . . 109.9(8)
O11 Cl2 O14 . . 106.3(8)
O12 Cl2 O14 . . 107.9(9)
C30 S1 C31 . . 97.2(5)
Cu1 O1 H1A . . 109.6
Cu1 O1 H1B . . 109.1
H1A O1 H1B . . 109.5
Cu2 O2 H2A . . 109.7
Cu2 O2 H2B . . 109.2
H2A O2 H2B . . 109.4
C29 O3 Cu2 . . 108.1(6)
C32 O5 Cu1 . 5_565 105.3(6)
O10A O7 Cl1 . . 75.(3)
Cl1 O8 O8A . . 55.4(18)
O10 O8A Cl1 . . 64.(3)
O10 O8A O8 . . 108.(4)
Cl1 O8A O8 . . 46.6(15)
O9A O9 Cl1 . . 81.(3)
O9 O9A Cl1 . . 62.(3)
O8A O10 Cl1 . . 79.(4)
O7 O10A Cl1 . . 66.(3)
C7 N1 C1 . . 116.3(8)
C7 N1 C13 . . 113.3(8)
C1 N1 C13 . . 109.9(8)
C7 N1 Cu1 . . 105.6(6)
C1 N1 Cu1 . . 106.2(6)
C13 N1 Cu1 . . 104.6(5)
C2 N2 C6 . . 119.2(10)
C2 N2 Cu1 . . 114.4(7)
C6 N2 Cu1 . . 126.3(7)
C8 N3 C12 . . 119.2(9)
C8 N3 Cu1 . . 114.4(7)
C12 N3 Cu1 . . 126.3(7)
C23 N4 C16 . . 111.4(9)
C23 N4 C17 . . 113.7(10)
C16 N4 C17 . . 107.4(10)
C23 N4 Cu2 . . 107.4(8)
C16 N4 Cu2 . . 115.6(7)
C17 N4 Cu2 . . 101.1(7)
C18 N5 C22 . . 122.0(10)
C18 N5 Cu2 . . 112.2(8)
C22 N5 Cu2 . . 125.8(7)
C28 N6 C24 . . 121.1(12)
C28 N6 Cu2 . . 125.5(9)
C24 N6 Cu2 . . 113.3(9)
N1 C1 C2 . . 109.1(8)
N1 C1 H1C . . 109.9
C2 C1 H1C . . 109.9
N1 C1 H1D . . 109.9
C2 C1 H1D . . 109.9
H1C C1 H1D . . 108.3
N2 C2 C3 . . 121.8(12)
N2 C2 C1 . . 116.3(9)
C3 C2 C1 . . 121.7(11)
C4 C3 C2 . . 117.2(13)
C4 C3 H3 . . 121.4
C2 C3 H3 . . 121.4
C5 C4 C3 . . 120.6(13)
C5 C4 H4 . . 119.7
C3 C4 H4 . . 119.7
C4 C5 C6 . . 119.7(14)
C4 C5 H5 . . 120.2
C6 C5 H5 . . 120.2
N2 C6 C5 . . 121.3(12)
N2 C6 H6 . . 119.4
C5 C6 H6 . . 119.4
N1 C7 C8 . . 111.1(8)
N1 C7 H7A . . 109.4
C8 C7 H7A . . 109.4
N1 C7 H7B . . 109.4
C8 C7 H7B . . 109.4
H7A C7 H7B . . 108.0
N3 C8 C9 . . 122.4(10)
N3 C8 C7 . . 113.9(9)
C9 C8 C7 . . 123.4(10)
C8 C9 C10 . . 118.1(11)
C8 C9 H9 . . 120.9
C10 C9 H9 . . 120.9
C11 C10 C9 . . 120.0(11)
C11 C10 H10 . . 120.0
C9 C10 H10 . . 120.0
C10 C11 C12 . . 118.6(11)
C10 C11 H11 . . 120.7
C12 C11 H11 . . 120.7
N3 C12 C11 . . 121.5(11)
N3 C12 H12 . . 119.2
C11 C12 H12 . . 119.2
C14 C13 N1 . . 116.3(8)
C14 C13 H13A . . 108.2
N1 C13 H13A . . 108.2
C14 C13 H13B . . 108.2
N1 C13 H13B . . 108.2
H13A C13 H13B . . 107.4
C13 C14 C15 . . 110.4(9)
C13 C14 H14A . . 109.6
C15 C14 H14A . . 109.6
C13 C14 H14B . . 109.6
C15 C14 H14B . . 109.6
H14A C14 H14B . . 108.1
C16 C15 C14 . . 108.6(9)
C16 C15 H15A . . 110.0
C14 C15 H15A . . 110.0
C16 C15 H15B . . 110.0
C14 C15 H15B . . 110.0
H15A C15 H15B . . 108.4
N4 C16 C15 . . 114.9(10)
N4 C16 H16A . . 108.5
C15 C16 H16A . . 108.5
N4 C16 H16B . . 108.5
C15 C16 H16B . . 108.5
H16A C16 H16B . . 107.5
C18 C17 N4 . . 109.7(9)
C18 C17 H17A . . 109.7
N4 C17 H17A . . 109.7
C18 C17 H17B . . 109.7
N4 C17 H17B . . 109.7
H17A C17 H17B . . 108.2
N5 C18 C19 . . 119.7(11)
N5 C18 C17 . . 114.7(11)
C19 C18 C17 . . 125.6(11)
C20 C19 C18 . . 116.4(12)
C20 C19 H19 . . 121.8
C18 C19 H19 . . 121.8
C21 C20 C19 . . 123.9(14)
C21 C20 H20 . . 118.0
C19 C20 H20 . . 118.0
C20 C21 C22 . . 117.9(13)
C20 C21 H21 . . 121.1
C22 C21 H21 . . 121.1
N5 C22 C21 . . 120.1(12)
N5 C22 H22 . . 120.0
C21 C22 H22 . . 120.0
N4 C23 C24 . . 110.0(10)
N4 C23 H23A . . 109.7
C24 C23 H23A . . 109.7
N4 C23 H23B . . 109.7
C24 C23 H23B . . 109.7
H23A C23 H23B . . 108.2
N6 C24 C25 . . 117.1(16)
N6 C24 C23 . . 116.3(12)
C25 C24 C23 . . 126.4(15)
C26 C25 C24 . . 123.(2)
C26 C25 H25 . . 118.3
C24 C25 H25 . . 118.3
C25 C26 C27 . . 118.1(18)
C25 C26 H26 . . 121.0
C27 C26 H26 . . 121.0
C26 C27 C28 . . 119.0(17)
C26 C27 H27 . . 120.5
C28 C27 H27 . . 120.5
N6 C28 C27 . . 121.3(14)
N6 C28 H28 . . 119.4
C27 C28 H28 . . 119.4
O4 C29 O3 . . 125.2(10)
O4 C29 C30 . . 117.9(9)
O3 C29 C30 . . 116.8(9)
C29 C30 S1 . . 111.3(7)
C29 C30 H30A . . 109.4
S1 C30 H30A . . 109.4
C29 C30 H30B . . 109.4
S1 C30 H30B . . 109.4
H30A C30 H30B . . 108.0
C32 C31 S1 . . 110.0(7)
C32 C31 H31A . . 109.7
S1 C31 H31A . . 109.7
C32 C31 H31B . . 109.6
S1 C31 H31B . . 109.7
H31A C31 H31B . . 108.2
O6 C32 O5 . . 122.9(9)
O6 C32 C31 . . 120.4(9)
O5 C32 C31 . . 116.7(8)

loop_
_geom_bond_atom_site_label_1
_geom_bond_atom_site_label_2
_geom_bond_site_symmetry_2
_geom_bond_distance
Cu1 O5 5_565 1.946(7)
Cu1 N2 . 1.961(9)
Cu1 N3 . 1.987(8)
Cu1 N1 . 2.013(8)
Cu1 O1 . 2.265(7)
Cu2 N6 . 1.994(10)
Cu2 N5 . 1.994(9)
Cu2 N4 . 2.017(9)
Cu2 O3 . 2.035(7)
Cu2 O2 . 2.163(6)
Cl1 O8 . 1.31(2)
Cl1 O10 . 1.35(2)
Cl1 O7 . 1.372(19)
Cl1 O9 . 1.417(15)
Cl1 O10A . 1.45(4)
Cl1 O8A . 1.48(5)
Cl1 O9A . 1.59(5)
Cl2 O13 . 1.355(11)
Cl2 O11 . 1.399(10)
Cl2 O12 . 1.436(10)
Cl2 O14 . 1.463(12)
S1 C30 . 1.795(10)
S1 C31 . 1.815(10)
O1 H1A . 0.8498
O1 H1B . 0.85
O2 H2A . 0.8514
O2 H2B . 0.8519
O3 C29 . 1.276(12)
O4 C29 . 1.229(12)
O5 C32 . 1.286(11)
O5 Cu1 5_565 1.946(7)
O6 C32 . 1.254(11)
O7 O10A . 0.93(4)
O8 O8A . 1.76(5)
O8A O10 . 0.91(5)
O9 O9A . 0.97(5)
N1 C7 . 1.460(12)
N1 C1 . 1.474(13)
N1 C13 . 1.512(12)
N2 C2 . 1.298(13)
N2 C6 . 1.344(14)
N3 C8 . 1.303(12)
N3 C12 . 1.351(12)
N4 C23 . 1.477(16)
N4 C16 . 1.491(14)
N4 C17 . 1.521(16)
N5 C18 . 1.332(13)
N5 C22 . 1.355(14)
N6 C28 . 1.328(14)
N6 C24 . 1.337(15)
C1 C2 . 1.493(15)
C1 H1C . 0.97
C1 H1D . 0.97
C2 C3 . 1.416(16)
C3 C4 . 1.368(19)
C3 H3 . 0.93
C4 C5 . 1.322(19)
C4 H4 . 0.93
C5 C6 . 1.375(17)
C5 H5 . 0.93
C6 H6 . 0.93
C7 C8 . 1.511(14)
C7 H7A . 0.97
C7 H7B . 0.97
C8 C9 . 1.375(15)
C9 C10 . 1.380(16)
C9 H9 . 0.93
C10 C11 . 1.350(17)
C10 H10 . 0.93
C11 C12 . 1.375(16)
C11 H11 . 0.93
C12 H12 . 0.93
C13 C14 . 1.483(14)
C13 H13A . 0.97
C13 H13B . 0.97
C14 C15 . 1.564(14)
C14 H14A . 0.97
C14 H14B . 0.97
C15 C16 . 1.528(15)
C15 H15A . 0.97
C15 H15B . 0.97
C16 H16A . 0.97
C16 H16B . 0.97
C17 C18 . 1.475(18)
C17 H17A . 0.97
C17 H17B . 0.97
C18 C19 . 1.421(17)
C19 C20 . 1.365(19)
C19 H19 . 0.93
C20 C21 . 1.347(19)
C20 H20 . 0.93
C21 C22 . 1.379(16)
C21 H21 . 0.93
C22 H22 . 0.93
C23 C24 . 1.50(2)
C23 H23A . 0.97
C23 H23B . 0.97
C24 C25 . 1.39(2)
C25 C26 . 1.34(3)
C25 H25 . 0.93
C26 C27 . 1.36(3)
C26 H26 . 0.93
C27 C28 . 1.393(18)
C27 H27 . 0.93
C28 H28 . 0.93
C29 C30 . 1.520(14)
C30 H30A . 0.97
C30 H30B . 0.97
C31 C32 . 1.492(14)
C31 H31A . 0.97
C31 H31B . 0.97
